data_4036466
loop_
_publ_author_name
'Lee, Hyo-Jun'
'Cho, Chang-Woo'

_publ_section_title
;
 Enantioselective Phase-Transfer-Catalyzed Synthesis of Chiral
 N-Substituted 3,3-Dinitroazetidines by Aza-Michael Reaction.
;
_journal_issue 22
_journal_name_full 'The Journal of organic chemistry'
_journal_page_first 11435
_journal_page_last 11440
_journal_paper_doi 10.1021/acs.joc.5b02124
_journal_volume 80
_journal_year 2015
_chemical_absolute_configuration ad
_chemical_formula_moiety 'C24 H23 Br N4 O5'
_chemical_formula_sum 'C24 H23 Br N4 O5'
_chemical_formula_weight 527.37
_space_group_IT_number 19
_space_group_name_Hall 'P 2ac 2ab'
_space_group_name_H-M_alt 'P 21 21 21'
_symmetry_cell_setting orthorhombic
_symmetry_space_group_name_Hall 'P 2ac 2ab'
_symmetry_space_group_name_H-M 'P 21 21 21'
_atom_sites_solution_hydrogens geom
_atom_sites_solution_primary direct
_atom_sites_solution_secondary difmap
_audit_creation_method SHELXTL
_cell_angle_alpha 90.00
_cell_angle_beta 90.00
_cell_angle_gamma 90.00
_cell_formula_units_Z 4
_cell_length_a 6.3582(4)
_cell_length_b 8.2725(5)
_cell_length_c 46.165(3)
_cell_measurement_reflns_used 9653
_cell_measurement_temperature 223(2)
_cell_measurement_theta_max 76.66
_cell_measurement_theta_min 3.83
_cell_volume 2428.2(3)
_computing_cell_refinement 'Bruker SAINT'
_computing_data_collection 'Bruker APEX2'
_computing_data_reduction 'Bruker SAINT'
_computing_molecular_graphics 'Bruker SHELXTL'
_computing_publication_material 'Bruker SHELXTL'
_computing_structure_refinement 'Bruker SHELXTL'
_computing_structure_solution 'Bruker SHELXTL'
_diffrn_ambient_temperature 223(2)
_diffrn_measured_fraction_theta_full 0.983
_diffrn_measured_fraction_theta_max 0.983
_diffrn_measurement_device_type 'PHOTON 100 CMOS'
_diffrn_measurement_method '\f and \w scans'
_diffrn_radiation_monochromator graphite
_diffrn_radiation_source 'fine-focus sealed tube'
_diffrn_radiation_type CuK\a
_diffrn_radiation_wavelength 1.54178
_diffrn_reflns_av_R_equivalents 0.0575
_diffrn_reflns_av_sigmaI/netI 0.0349
_diffrn_reflns_limit_h_max 7
_diffrn_reflns_limit_h_min -8
_diffrn_reflns_limit_k_max 10
_diffrn_reflns_limit_k_min -10
_diffrn_reflns_limit_l_max 57
_diffrn_reflns_limit_l_min -58
_diffrn_reflns_number 51411
_diffrn_reflns_theta_full 78.03
_diffrn_reflns_theta_max 78.03
_diffrn_reflns_theta_min 3.83
_exptl_absorpt_coefficient_mu 2.666
_exptl_absorpt_correction_T_max 0.7954
_exptl_absorpt_correction_T_min 0.6600
_exptl_absorpt_correction_type multi-scan
_exptl_absorpt_process_details 'Bruker SADABS'
_exptl_crystal_colour colourless
_exptl_crystal_density_diffrn 1.443
_exptl_crystal_density_method 'not measured'
_exptl_crystal_description Block
_exptl_crystal_F_000 1080
_exptl_crystal_size_max 0.17
_exptl_crystal_size_mid 0.12
_exptl_crystal_size_min 0.09
_refine_diff_density_max 0.890
_refine_diff_density_min -0.538
_refine_diff_density_rms 0.069
_refine_ls_abs_structure_details 'Flack H D (1983), Acta Cryst. A39, 876-881'
_refine_ls_abs_structure_Flack 0.15(2)
_refine_ls_extinction_method none
_refine_ls_goodness_of_fit_ref 1.052
_refine_ls_hydrogen_treatment constr
_refine_ls_matrix_type full
_refine_ls_number_parameters 308
_refine_ls_number_reflns 5097
_refine_ls_number_restraints 0
_refine_ls_restrained_S_all 1.052
_refine_ls_R_factor_all 0.0586
_refine_ls_R_factor_gt 0.0544
_refine_ls_shift/su_max 0.001
_refine_ls_shift/su_mean 0.000
_refine_ls_structure_factor_coef Fsqd
_refine_ls_weighting_details 'calc w=1/[\s^2^(Fo^2^)+(0.0744P)^2^+1.3714P] where P=(Fo^2^+2Fc^2^)/3'
_refine_ls_weighting_scheme calc
_refine_ls_wR_factor_gt 0.1419
_refine_ls_wR_factor_ref 0.1455
_reflns_number_gt 4713
_reflns_number_total 5097
_reflns_threshold_expression >2sigma(I)
_cod_data_source_file jo5b02124_si_002.cif
_cod_data_source_block No1-a
_cod_depositor_comments
;
The following automatic conversions were performed:

data item '_exptl_absorpt_correction_type' value 'Multi-scan' was
changed to 'multi-scan' in accordance with the
/home/saulius/struct/COD-crude-data/automatic-downloads/DataCite-retrospective/ACS/depositions/lib/dictionaries/cif_core.dic
dictionary named 'cif_core.dic' version 2.4.2 last updated on
2011-04-26.

data item '_symmetry_cell_setting' value 'Orthorhombic' was changed
to 'orthorhombic' in accordance with the
/home/saulius/struct/COD-crude-data/automatic-downloads/DataCite-retrospective/ACS/depositions/lib/dictionaries/cif_core.dic
dictionary named 'cif_core.dic' version 2.4.2 last updated on
2011-04-26.

Automatic conversion script
Id: cif_fix_values 6909 2019-04-08 15:41:33Z antanas 
;
_cod_original_sg_symbol_H-M P2(1)2(1)2(1)
_cod_database_code 4036466

loop_
_symmetry_equiv_pos_as_xyz
'x, y, z'
'-x+1/2, -y, z+1/2'
'-x, y+1/2, -z+1/2'
'x+1/2, -y+1/2, -z'

loop_
_atom_site_label
_atom_site_type_symbol
_atom_site_fract_x
_atom_site_fract_y
_atom_site_fract_z
_atom_site_U_iso_or_equiv
_atom_site_adp_type
_atom_site_occupancy
_atom_site_symmetry_multiplicity
_atom_site_calc_flag
_atom_site_refinement_flags
C1 C 0.6762(5) 0.6547(4) 0.12820(6) 0.0421(6) Uani 1 1 d .
C2 C 0.6488(5) 0.7378(4) 0.09975(6) 0.0421(6) Uani 1 1 d .
C3 C 0.8068(5) 0.8451(4) 0.08952(7) 0.0530(7) Uani 1 1 d .
H3 H 0.9306 0.8595 0.1003 0.064 Uiso 1 1 calc R
C4 C 0.7806(6) 0.9271(5) 0.06420(8) 0.0590(8) Uani 1 1 d .
H4 H 0.8866 0.9982 0.0579 0.071 Uiso 1 1 calc R
C5 C 0.5978(6) 0.9080(4) 0.04710(7) 0.0507(7) Uani 1 1 d .
C6 C 0.5620(8) 0.9951(5) 0.02099(8) 0.0638(10) Uani 1 1 d .
H6 H 0.6625 1.0694 0.0142 0.077 Uiso 1 1 calc R
C7 C 0.3834(8) 0.9705(4) 0.00604(7) 0.0640(10) Uani 1 1 d .
Br1 Br 0.33680(13) 1.08607(7) -0.029176(11) 0.1057(3) Uani 1 1 d .
C8 C 0.2304(7) 0.8629(5) 0.01453(8) 0.0665(10) Uani 1 1 d .
H8 H 0.1086 0.8484 0.0033 0.080 Uiso 1 1 calc R
C9 C 0.2584(6) 0.7768(5) 0.03975(8) 0.0602(9) Uani 1 1 d .
H9 H 0.1553 0.7024 0.0457 0.072 Uiso 1 1 calc R
C10 C 0.4419(5) 0.7995(4) 0.05676(7) 0.0471(7) Uani 1 1 d .
C11 C 0.4723(5) 0.7158(4) 0.08337(6) 0.0452(7) Uani 1 1 d .
H11 H 0.3683 0.6436 0.0898 0.054 Uiso 1 1 calc R
N1 N 0.8660(4) 0.6502(4) 0.13779(6) 0.0488(6) Uani 1 1 d .
O1 O 0.8745(3) 0.5754(4) 0.16497(5) 0.0577(6) Uani 1 1 d .
H1 H 0.9989 0.5679 0.1703 0.087 Uiso 1 1 calc R
C12 C 0.4947(5) 0.5843(4) 0.14470(6) 0.0445(6) Uani 1 1 d .
H12A H 0.5360 0.4792 0.1527 0.053 Uiso 1 1 calc R
H12B H 0.3769 0.5665 0.1314 0.053 Uiso 1 1 calc R
C13 C 0.4218(4) 0.6952(4) 0.16962(6) 0.0417(6) Uani 1 1 d .
H13 H 0.5447 0.7289 0.1813 0.050 Uiso 1 1 calc R
C14 C 0.3036(5) 0.8441(4) 0.15899(8) 0.0569(8) Uani 1 1 d .
H14A H 0.1976 0.8729 0.1735 0.068 Uiso 1 1 calc R
H14B H 0.2290 0.8157 0.1411 0.068 Uiso 1 1 calc R
C15 C 0.4389(6) 0.9927(4) 0.15305(8) 0.0552(8) Uani 1 1 d .
H15A H 0.4798 1.0428 0.1714 0.066 Uiso 1 1 calc R
H15B H 0.5673 0.9601 0.1429 0.066 Uiso 1 1 calc R
C16 C 0.3190(7) 1.1146(4) 0.13476(8) 0.0571(8) Uani 1 1 d .
C17 C 0.3903(10) 1.1625(5) 0.10827(10) 0.0825(13) Uani 1 1 d .
H17 H 0.5213 1.1246 0.1017 0.099 Uiso 1 1 calc R
C18 C 0.2739(14) 1.2662(6) 0.09060(11) 0.106(2) Uani 1 1 d .
H18 H 0.3252 1.2989 0.0724 0.127 Uiso 1 1 calc R
C19 C 0.0826(14) 1.3192(7) 0.10050(15) 0.114(2) Uani 1 1 d .
H19 H 0.0026 1.3899 0.0890 0.137 Uiso 1 1 calc R
C20 C 0.0071(10) 1.2718(6) 0.12649(15) 0.0945(17) Uani 1 1 d .
H20 H -0.1248 1.3089 0.1328 0.113 Uiso 1 1 calc R
C21 C 0.1227(7) 1.1693(5) 0.14366(11) 0.0718(11) Uani 1 1 d .
H21 H 0.0684 1.1358 0.1616 0.086 Uiso 1 1 calc R
N2 N 0.2784(4) 0.5980(3) 0.18746(5) 0.0412(5) Uani 1 1 d .
C22 C 0.3714(5) 0.4600(4) 0.20367(6) 0.0449(7) Uani 1 1 d .
H22A H 0.5222 0.4713 0.2076 0.054 Uiso 1 1 calc R
H22B H 0.3391 0.3538 0.1954 0.054 Uiso 1 1 calc R
C23 C 0.2306(5) 0.5080(5) 0.22890(7) 0.0509(8) Uani 1 1 d .
N3 N 0.3230(5) 0.4991(5) 0.25901(6) 0.0681(9) Uani 1 1 d .
O2 O 0.4608(5) 0.5931(6) 0.26427(7) 0.0988(13) Uani 1 1 d .
O3 O 0.2551(6) 0.3976(6) 0.27530(7) 0.1111(14) Uani 1 1 d .
N4 N 0.0268(5) 0.4115(5) 0.22999(7) 0.0635(8) Uani 1 1 d .
O4 O -0.1226(5) 0.4789(5) 0.23999(9) 0.0944(11) Uani 1 1 d .
O5 O 0.0278(6) 0.2757(6) 0.22092(10) 0.1022(12) Uani 1 1 d .
C24 C 0.2062(5) 0.6712(4) 0.21523(7) 0.0498(7) Uani 1 1 d .
H24A H 0.0609 0.7106 0.2148 0.060 Uiso 1 1 calc R
H24B H 0.3017 0.7534 0.2230 0.060 Uiso 1 1 calc R

loop_
_atom_site_aniso_label
_atom_site_aniso_U_11
_atom_site_aniso_U_22
_atom_site_aniso_U_33
_atom_site_aniso_U_23
_atom_site_aniso_U_13
_atom_site_aniso_U_12
C1 0.0352(14) 0.0542(16) 0.0369(13) 0.0020(12) 0.0010(11) 0.0014(12)
C2 0.0379(14) 0.0508(15) 0.0377(13) 0.0034(11) 0.0036(11) -0.0012(13)
C3 0.0421(16) 0.0637(19) 0.0532(17) 0.0005(15) 0.0019(14) -0.0092(15)
C4 0.060(2) 0.063(2) 0.0542(18) 0.0085(16) 0.0144(15) -0.0141(17)
C5 0.0617(19) 0.0516(16) 0.0387(14) -0.0006(13) 0.0094(13) 0.0034(16)
C6 0.088(3) 0.0525(18) 0.0510(18) 0.0076(15) 0.0149(18) 0.0045(19)
C7 0.100(3) 0.0555(18) 0.0368(15) 0.0062(14) -0.0034(18) 0.021(2)
Br1 0.1681(6) 0.0920(4) 0.0571(3) 0.0274(2) -0.0065(3) 0.0329(4)
C8 0.078(2) 0.079(3) 0.0428(17) 0.0043(17) -0.0108(17) 0.011(2)
C9 0.064(2) 0.073(2) 0.0437(16) 0.0052(16) -0.0091(15) -0.0010(18)
C10 0.0496(17) 0.0555(17) 0.0362(14) -0.0013(13) 0.0025(12) -0.0004(14)
C11 0.0422(16) 0.0562(17) 0.0372(14) 0.0028(12) 0.0028(12) -0.0050(13)
N1 0.0394(13) 0.0646(16) 0.0425(13) 0.0062(11) 0.0010(10) 0.0009(12)
O1 0.0408(11) 0.0847(16) 0.0476(12) 0.0124(12) -0.0041(9) 0.0048(12)
C12 0.0387(15) 0.0584(17) 0.0365(13) 0.0025(13) -0.0021(11) -0.0060(13)
C13 0.0329(13) 0.0552(17) 0.0371(13) 0.0051(12) -0.0011(10) 0.0026(12)
C14 0.0458(17) 0.063(2) 0.062(2) 0.0167(17) -0.0007(15) 0.0069(16)
C15 0.0585(19) 0.0507(17) 0.0564(18) -0.0016(15) -0.0067(15) 0.0043(15)
C16 0.078(2) 0.0383(15) 0.0546(18) -0.0059(13) -0.0088(17) 0.0051(16)
C17 0.122(4) 0.060(2) 0.065(2) 0.0017(19) 0.007(3) 0.013(3)
C18 0.193(7) 0.061(3) 0.064(3) 0.008(2) -0.014(4) 0.012(4)
C19 0.167(6) 0.068(3) 0.107(5) -0.004(3) -0.058(5) 0.032(4)
C20 0.098(4) 0.064(3) 0.122(5) -0.008(3) -0.026(3) 0.023(3)
C21 0.079(3) 0.0501(19) 0.087(3) -0.0049(19) -0.007(2) 0.014(2)
N2 0.0325(11) 0.0556(14) 0.0355(11) 0.0059(11) 0.0008(9) 0.0060(11)
C22 0.0362(14) 0.0579(17) 0.0406(14) 0.0105(12) -0.0005(12) 0.0081(13)
C23 0.0394(16) 0.077(2) 0.0365(14) 0.0100(14) 0.0002(12) 0.0050(15)
N3 0.0504(18) 0.114(3) 0.0399(14) 0.0125(16) -0.0033(13) 0.0093(19)
O2 0.0578(17) 0.178(4) 0.0608(16) 0.012(2) -0.0180(14) -0.023(2)
O3 0.119(3) 0.154(4) 0.0608(18) 0.051(2) -0.0284(19) -0.032(3)
N4 0.0461(17) 0.089(2) 0.0551(16) 0.0216(18) 0.0013(13) -0.0026(17)
O4 0.0467(16) 0.125(3) 0.112(3) 0.021(2) 0.0248(17) 0.0013(17)
O5 0.086(2) 0.107(3) 0.113(3) -0.010(2) 0.017(2) -0.033(2)
C24 0.0444(16) 0.0633(19) 0.0418(15) 0.0026(14) 0.0067(13) 0.0079(15)

loop_
_atom_type_symbol
_atom_type_description
_atom_type_scat_dispersion_real
_atom_type_scat_dispersion_imag
_atom_type_scat_source
C C 0.0181 0.0091 'International Tables Vol C Tables 4.2.6.8 and 6.1.1.4'
H H 0.0000 0.0000 'International Tables Vol C Tables 4.2.6.8 and 6.1.1.4'
N N 0.0311 0.0180 'International Tables Vol C Tables 4.2.6.8 and 6.1.1.4'
O O 0.0492 0.0322 'International Tables Vol C Tables 4.2.6.8 and 6.1.1.4'
Br Br -0.6763 1.2805 'International Tables Vol C Tables 4.2.6.8 and 6.1.1.4'

loop_
_geom_angle_atom_site_label_1
_geom_angle_atom_site_label_2
_geom_angle_atom_site_label_3
_geom_angle
N1 C1 C2 115.2(3)
N1 C1 C12 122.4(3)
C2 C1 C12 122.4(3)
C11 C2 C3 118.7(3)
C11 C2 C1 121.5(3)
C3 C2 C1 119.8(3)
C4 C3 C2 120.7(3)
C4 C3 H3 119.7
C2 C3 H3 119.7
C3 C4 C5 121.6(3)
C3 C4 H4 119.2
C5 C4 H4 119.2
C10 C5 C4 118.2(3)
C10 C5 C6 118.5(3)
C4 C5 C6 123.2(3)
C7 C6 C5 119.6(4)
C7 C6 H6 120.2
C5 C6 H6 120.2
C6 C7 C8 123.3(3)
C6 C7 Br1 119.5(3)
C8 C7 Br1 117.2(3)
C7 C8 C9 119.0(4)
C7 C8 H8 120.5
C9 C8 H8 120.5
C8 C9 C10 120.4(4)
C8 C9 H9 119.8
C10 C9 H9 119.8
C5 C10 C9 119.2(3)
C5 C10 C11 119.1(3)
C9 C10 C11 121.6(3)
C2 C11 C10 121.7(3)
C2 C11 H11 119.2
C10 C11 H11 119.2
C1 N1 O1 111.0(2)
N1 O1 H1 109.5
C1 C12 C13 112.3(3)
C1 C12 H12A 109.2
C13 C12 H12A 109.2
C1 C12 H12B 109.2
C13 C12 H12B 109.2
H12A C12 H12B 107.9
N2 C13 C14 108.5(2)
N2 C13 C12 106.2(3)
C14 C13 C12 112.9(3)
N2 C13 H13 109.7
C14 C13 H13 109.7
C12 C13 H13 109.7
C13 C14 C15 115.6(3)
C13 C14 H14A 108.4
C15 C14 H14A 108.4
C13 C14 H14B 108.4
C15 C14 H14B 108.4
H14A C14 H14B 107.5
C16 C15 C14 110.6(3)
C16 C15 H15A 109.5
C14 C15 H15A 109.5
C16 C15 H15B 109.5
C14 C15 H15B 109.5
H15A C15 H15B 108.1
C17 C16 C21 118.0(4)
C17 C16 C15 121.6(4)
C21 C16 C15 120.2(4)
C16 C17 C18 121.8(6)
C16 C17 H17 119.1
C18 C17 H17 119.1
C19 C18 C17 118.2(6)
C19 C18 H18 120.9
C17 C18 H18 120.9
C20 C19 C18 121.2(5)
C20 C19 H19 119.4
C18 C19 H19 119.4
C19 C20 C21 120.1(6)
C19 C20 H20 119.9
C21 C20 H20 119.9
C20 C21 C16 120.7(5)
C20 C21 H21 119.6
C16 C21 H21 119.6
C13 N2 C22 117.1(2)
C13 N2 C24 116.8(3)
C22 N2 C24 90.1(2)
N2 C22 C23 87.2(2)
N2 C22 H22A 114.1
C23 C22 H22A 114.1
N2 C22 H22B 114.1
C23 C22 H22B 114.1
H22A C22 H22B 111.3
C24 C23 N3 118.1(3)
C24 C23 C22 88.5(2)
N3 C23 C22 117.5(3)
C24 C23 N4 113.5(3)
N3 C23 N4 105.9(3)
C22 C23 N4 112.9(3)
O2 N3 O3 126.0(3)
O2 N3 C23 116.1(3)
O3 N3 C23 117.9(4)
O4 N4 O5 125.2(4)
O4 N4 C23 116.4(4)
O5 N4 C23 118.4(3)
N2 C24 C23 88.0(2)
N2 C24 H24A 114.0
C23 C24 H24A 114.0
N2 C24 H24B 114.0
C23 C24 H24B 114.0
H24A C24 H24B 111.2

loop_
_geom_bond_atom_site_label_1
_geom_bond_atom_site_label_2
_geom_bond_distance
C1 N1 1.286(4)
C1 C2 1.493(4)
C1 C12 1.500(4)
C2 C11 1.365(4)
C2 C3 1.421(4)
C3 C4 1.362(5)
C3 H3 0.9400
C4 C5 1.414(5)
C4 H4 0.9400
C5 C10 1.409(5)
C5 C6 1.423(5)
C6 C7 1.344(6)
C6 H6 0.9400
C7 C8 1.376(6)
C7 Br1 1.909(3)
C8 C9 1.377(5)
C8 H8 0.9400
C9 C10 1.419(5)
C9 H9 0.9400
C10 C11 1.424(4)
C11 H11 0.9400
N1 O1 1.400(3)
O1 H1 0.8300
C12 C13 1.543(4)
C12 H12A 0.9800
C12 H12B 0.9800
C13 N2 1.468(4)
C13 C14 1.524(4)
C13 H13 0.9900
C14 C15 1.525(5)
C14 H14A 0.9800
C14 H14B 0.9800
C15 C16 1.520(5)
C15 H15A 0.9800
C15 H15B 0.9800
C16 C17 1.363(6)
C16 C21 1.390(6)
C17 C18 1.397(8)
C17 H17 0.9400
C18 C19 1.371(11)
C18 H18 0.9400
C19 C20 1.351(10)
C19 H19 0.9400
C20 C21 1.374(7)
C20 H20 0.9400
C21 H21 0.9400
N2 C22 1.488(4)
N2 C24 1.490(4)
C22 C23 1.522(4)
C22 H22A 0.9800
C22 H22B 0.9800
C23 C24 1.498(5)
C23 N3 1.511(4)
C23 N4 1.523(5)
N3 O2 1.197(5)
N3 O3 1.207(5)
N4 O4 1.195(5)
N4 O5 1.199(6)
C24 H24A 0.9800
C24 H24B 0.9800

loop_
_geom_torsion_atom_site_label_1
_geom_torsion_atom_site_label_2
_geom_torsion_atom_site_label_3
_geom_torsion_atom_site_label_4
_geom_torsion
N1 C1 C2 C11 162.5(3)
C12 C1 C2 C11 -18.7(5)
N1 C1 C2 C3 -18.9(4)
C12 C1 C2 C3 160.0(3)
C11 C2 C3 C4 1.4(5)
C1 C2 C3 C4 -177.2(3)
C2 C3 C4 C5 -0.6(6)
C3 C4 C5 C10 -0.6(5)
C3 C4 C5 C6 178.1(4)
C10 C5 C6 C7 -1.0(5)
C4 C5 C6 C7 -179.7(4)
C5 C6 C7 C8 -0.5(6)
C5 C6 C7 Br1 -179.4(3)
C6 C7 C8 C9 0.8(6)
Br1 C7 C8 C9 179.8(3)
C7 C8 C9 C10 0.3(6)
C4 C5 C10 C9 -179.2(3)
C6 C5 C10 C9 2.1(5)
C4 C5 C10 C11 0.9(5)
C6 C5 C10 C11 -177.8(3)
C8 C9 C10 C5 -1.8(6)
C8 C9 C10 C11 178.1(4)
C3 C2 C11 C10 -1.1(5)
C1 C2 C11 C10 177.6(3)
C5 C10 C11 C2 -0.1(5)
C9 C10 C11 C2 -180.0(3)
C2 C1 N1 O1 177.8(3)
C12 C1 N1 O1 -1.0(4)
N1 C1 C12 C13 78.1(4)
C2 C1 C12 C13 -100.7(3)
C1 C12 C13 N2 -168.0(2)
C1 C12 C13 C14 73.3(3)
N2 C13 C14 C15 152.0(3)
C12 C13 C14 C15 -90.6(4)
C13 C14 C15 C16 163.7(3)
C14 C15 C16 C17 -120.0(4)
C14 C15 C16 C21 54.2(4)
C21 C16 C17 C18 1.4(7)
C15 C16 C17 C18 175.7(4)
C16 C17 C18 C19 -0.4(8)
C17 C18 C19 C20 -0.6(9)
C18 C19 C20 C21 0.4(9)
C19 C20 C21 C16 0.7(8)
C17 C16 C21 C20 -1.6(6)
C15 C16 C21 C20 -176.0(4)
C14 C13 N2 C22 -171.0(3)
C12 C13 N2 C22 67.5(3)
C14 C13 N2 C24 -65.9(3)
C12 C13 N2 C24 172.6(2)
C13 N2 C22 C23 139.3(3)
C24 N2 C22 C23 18.8(2)
N2 C22 C23 C24 -18.7(2)
N2 C22 C23 N3 -139.9(3)
N2 C22 C23 N4 96.3(3)
C24 C23 N3 O2 -37.1(5)
C22 C23 N3 O2 67.1(5)
N4 C23 N3 O2 -165.6(4)
C24 C23 N3 O3 144.2(4)
C22 C23 N3 O3 -111.6(5)
N4 C23 N3 O3 15.6(5)
C24 C23 N4 O4 -51.0(4)
N3 C23 N4 O4 80.3(4)
C22 C23 N4 O4 -149.7(3)
C24 C23 N4 O5 129.0(4)
N3 C23 N4 O5 -99.7(4)
C22 C23 N4 O5 30.3(5)
C13 N2 C24 C23 -139.8(2)
C22 N2 C24 C23 -19.1(2)
N3 C23 C24 N2 139.4(3)
C22 C23 C24 N2 18.6(2)
N4 C23 C24 N2 -95.7(3)
